data_2238440
loop_
_publ_author_name
'Benharref, Ahmed'
'El karroumi, Jamal'
'El Ammari, Lahcen'
'Saadi, Mohamed'
'Berraho, Moha'

_publ_section_title
;
 (1<i>S</i>,3<i>R</i>,8<i>R</i>,11<i>S</i>)-11-Bromo-10-bromomethyl-2,2-dichloro-3,7,7-trimethyltricyclo[6.4.0.0^1,3^]dodec-9-ene
;
_journal_coeditor_code TK5241
_journal_issue 8
_journal_name_full 'Acta Crystallographica Section E'
_journal_page_first o1283
_journal_paper_doi 10.1107/S1600536813019697
_journal_volume 69
_journal_year 2013
_chemical_formula_iupac 'C16 H22 Br2 Cl2'
_chemical_formula_moiety 'C16 H22 Br2 Cl2'
_chemical_formula_sum 'C16 H22 Br2 Cl2'
_chemical_formula_weight 445.06
_chemical_name_systematic
(1<i>S</i>,3<i>R</i>,8<i>R</i>,11<i>S</i>)-11-Bromo-10-bromomethyl-2,2-dichloro-3,7,7-trimethyltricyclo[6.4.0.0^1,3^]dodec-9-ene
_space_group_IT_number 19
_symmetry_cell_setting orthorhombic
_symmetry_space_group_name_Hall 'P 2ac 2ab'
_symmetry_space_group_name_H-M 'P 21 21 21'
_atom_sites_solution_hydrogens geom
_atom_sites_solution_primary direct
_atom_sites_solution_secondary difmap
_audit_creation_method SHELXL-97
_cell_angle_alpha 90.00
_cell_angle_beta 90.00
_cell_angle_gamma 90.00
_cell_formula_units_Z 4
_cell_length_a 8.2594(7)
_cell_length_b 13.0352(11)
_cell_length_c 16.6241(13)
_cell_measurement_reflns_used 3653
_cell_measurement_temperature 293(2)
_cell_measurement_theta_max 26.4
_cell_measurement_theta_min 2.8
_cell_volume 1789.8(3)
_computing_cell_refinement 'SAINT (Bruker, 2009)'
_computing_data_collection 'APEX2 (Bruker, 2009)'
_computing_data_reduction 'SAINT (Bruker, 2009)'
_computing_molecular_graphics 'ORTEP-3 for Windows (Farrugia, 2012)'
_computing_publication_material 'WinGX (Farrugia, 2012)'
_computing_structure_refinement 'SHELXL97 (Sheldrick, 2008)'
_computing_structure_solution 'SHELXS97 (Sheldrick, 2008)'
_diffrn_ambient_temperature 293(2)
_diffrn_measured_fraction_theta_full 1.000
_diffrn_measured_fraction_theta_max 1.000
_diffrn_measurement_device_type 'Bruker APEXII CCD'
_diffrn_measurement_method '\w and \f'
_diffrn_radiation_monochromator graphite
_diffrn_radiation_source 'fine-focus sealed tube'
_diffrn_radiation_type MoK\a
_diffrn_radiation_wavelength 0.71073
_diffrn_reflns_av_R_equivalents 0.0257
_diffrn_reflns_av_sigmaI/netI 0.0474
_diffrn_reflns_limit_h_max 10
_diffrn_reflns_limit_h_min -10
_diffrn_reflns_limit_k_max 16
_diffrn_reflns_limit_k_min -13
_diffrn_reflns_limit_l_max 20
_diffrn_reflns_limit_l_min -11
_diffrn_reflns_number 10693
_diffrn_reflns_theta_full 26.37
_diffrn_reflns_theta_max 26.37
_diffrn_reflns_theta_min 2.45
_exptl_absorpt_coefficient_mu 4.817
_exptl_absorpt_correction_T_max 0.617
_exptl_absorpt_correction_T_min 0.423
_exptl_absorpt_correction_type multi-scan
_exptl_absorpt_process_details 'SHELXS97 (Sheldrick,2008)'
_exptl_crystal_colour colourless
_exptl_crystal_density_diffrn 1.652
_exptl_crystal_density_method 'not measured'
_exptl_crystal_description block
_exptl_crystal_F_000 888
_exptl_crystal_size_max 0.20
_exptl_crystal_size_mid 0.15
_exptl_crystal_size_min 0.12
_refine_diff_density_max 0.546
_refine_diff_density_min -0.542
_refine_ls_abs_structure_details 'Flack & Bernardinelli (2000), 614 Friedel pairs'
_refine_ls_abs_structure_Flack 0.022(13)
_refine_ls_extinction_method none
_refine_ls_goodness_of_fit_ref 1.050
_refine_ls_hydrogen_treatment constr
_refine_ls_matrix_type full
_refine_ls_number_parameters 184
_refine_ls_number_reflns 3654
_refine_ls_number_restraints 0
_refine_ls_restrained_S_all 1.050
_refine_ls_R_factor_all 0.0467
_refine_ls_R_factor_gt 0.0383
_refine_ls_shift/su_max 0.000
_refine_ls_shift/su_mean 0.000
_refine_ls_structure_factor_coef Fsqd
_refine_ls_weighting_details 'calc w=1/[\s^2^(Fo^2^)+(0.0406P)^2^+1.2463P] where P=(Fo^2^+2Fc^2^)/3'
_refine_ls_weighting_scheme calc
_refine_ls_wR_factor_gt 0.0978
_refine_ls_wR_factor_ref 0.1023
_reflns_number_gt 3183
_reflns_number_total 3654
_reflns_threshold_expression I>2\s(I)
_cod_data_source_file tk5241.cif
_cod_data_source_block I
_cod_database_code 2238440
_cod_database_fobs_code 2238440

loop_
_symmetry_equiv_pos_as_xyz
'x, y, z'
'-x+1/2, -y, z+1/2'
'x+1/2, -y+1/2, -z'
'-x, y+1/2, -z+1/2'

loop_
_atom_site_type_symbol
_atom_site_label
_atom_site_fract_x
_atom_site_fract_y
_atom_site_fract_z
_atom_site_U_iso_or_equiv
_atom_site_adp_type
_atom_site_calc_flag
_atom_site_refinement_flags
_atom_site_occupancy
_atom_site_symmetry_multiplicity
C C1 0.3469(4) 0.4202(3) 0.7271(2) 0.0346(8) Uani d . 1 1
C C2 0.1795(4) 0.3776(4) 0.7462(3) 0.0440(9) Uani d . 1 1
C C3 0.2012(4) 0.4409(4) 0.6715(2) 0.0446(9) Uani d . 1 1
C C4 0.1967(6) 0.3884(4) 0.5903(3) 0.0570(12) Uani d . 1 1
H H4A 0.0915 0.3999 0.5659 0.068 Uiso calc R 1 1
H H4B 0.2095 0.3151 0.5979 0.068 Uiso calc R 1 1
C C5 0.3291(6) 0.4270(5) 0.5327(3) 0.0598(13) Uani d . 1 1
H H5A 0.2927 0.4188 0.4775 0.072 Uiso calc R 1 1
H H5B 0.3480 0.4994 0.5421 0.072 Uiso calc R 1 1
C C6 0.4858(7) 0.3684(5) 0.5444(3) 0.0721(15) Uani d . 1 1
H H6A 0.5565 0.3853 0.4998 0.086 Uiso calc R 1 1
H H6B 0.4610 0.2959 0.5401 0.086 Uiso calc R 1 1
C C7 0.5838(5) 0.3841(3) 0.6231(2) 0.0446(9) Uani d . 1 1
C C8 0.4798(5) 0.3470(3) 0.6986(2) 0.0354(8) Uani d . 1 1
H H8 0.4247 0.2840 0.6817 0.043 Uiso calc R 1 1
C C9 0.5846(5) 0.3179(3) 0.7684(2) 0.0384(8) Uani d . 1 1
H H9 0.6527 0.2619 0.7611 0.046 Uiso calc R 1 1
C C10 0.5903(4) 0.3636(3) 0.8394(2) 0.0373(8) Uani d . 1 1
C C11 0.4874(5) 0.4553(3) 0.8571(2) 0.0370(8) Uani d . 1 1
H H11 0.4009 0.4346 0.8940 0.044 Uiso calc R 1 1
C C12 0.4109(5) 0.5026(3) 0.7827(2) 0.0391(8) Uani d . 1 1
H H12A 0.3228 0.5475 0.7987 0.047 Uiso calc R 1 1
H H12B 0.4908 0.5436 0.7545 0.047 Uiso calc R 1 1
C C13 0.1283(6) 0.5488(4) 0.6685(3) 0.0684(14) Uani d . 1 1
H H13A 0.1301 0.5784 0.7214 0.103 Uiso calc R 1 1
H H13B 0.0185 0.5448 0.6498 0.103 Uiso calc R 1 1
H H13C 0.1904 0.5907 0.6325 0.103 Uiso calc R 1 1
C C14 0.7278(9) 0.3099(6) 0.6141(4) 0.093(2) Uani d . 1 1
H H14A 0.8067 0.3242 0.6550 0.139 Uiso calc R 1 1
H H14B 0.7761 0.3188 0.5620 0.139 Uiso calc R 1 1
H H14C 0.6904 0.2406 0.6196 0.139 Uiso calc R 1 1
C C15 0.6474(9) 0.4891(5) 0.6292(4) 0.0845(19) Uani d . 1 1
H H15A 0.5591 0.5365 0.6345 0.127 Uiso calc R 1 1
H H15B 0.7083 0.5052 0.5816 0.127 Uiso calc R 1 1
H H15C 0.7165 0.4943 0.6754 0.127 Uiso calc R 1 1
C C16 0.6964(5) 0.3222(4) 0.9042(3) 0.0507(10) Uani d . 1 1
H H16A 0.7645 0.3769 0.9247 0.061 Uiso calc R 1 1
H H16B 0.7665 0.2698 0.8817 0.061 Uiso calc R 1 1
Cl Cl3 0.14150(16) 0.24471(10) 0.74083(8) 0.0694(3) Uani d . 1 1
Cl Cl4 0.06998(15) 0.42878(14) 0.82812(8) 0.0734(4) Uani d . 1 1
Br Br1 0.61787(8) 0.56321(4) 0.90951(3) 0.07068(18) Uani d . 1 1
Br Br2 0.57150(8) 0.26329(6) 0.99305(4) 0.0885(2) Uani d . 1 1

loop_
_atom_site_aniso_label
_atom_site_aniso_U_11
_atom_site_aniso_U_22
_atom_site_aniso_U_33
_atom_site_aniso_U_12
_atom_site_aniso_U_13
_atom_site_aniso_U_23
C1 0.0338(17) 0.035(2) 0.0352(18) -0.0032(15) -0.0007(13) 0.0027(15)
C2 0.0327(18) 0.053(3) 0.046(2) -0.0103(17) 0.0056(15) 0.0024(19)
C3 0.0342(18) 0.051(2) 0.048(2) -0.0075(18) -0.0073(15) 0.010(2)
C4 0.051(2) 0.076(3) 0.045(2) -0.021(2) -0.0154(19) 0.004(2)
C5 0.066(3) 0.080(3) 0.033(2) -0.020(3) -0.0090(18) 0.011(2)
C6 0.075(3) 0.091(4) 0.051(3) -0.017(3) 0.001(2) -0.001(3)
C7 0.045(2) 0.055(2) 0.0338(19) -0.007(2) 0.0081(16) -0.0015(17)
C8 0.0395(19) 0.033(2) 0.0341(19) -0.0040(15) 0.0043(14) -0.0020(15)
C9 0.0385(19) 0.0315(19) 0.045(2) 0.0062(15) 0.0033(16) 0.0031(16)
C10 0.0346(18) 0.040(2) 0.0373(19) -0.0006(16) 0.0011(15) 0.0059(16)
C11 0.0401(19) 0.037(2) 0.0336(19) 0.0006(15) 0.0026(14) -0.0077(16)
C12 0.040(2) 0.036(2) 0.041(2) 0.0055(16) -0.0017(16) -0.0041(16)
C13 0.052(3) 0.075(4) 0.079(3) 0.019(3) -0.015(2) 0.016(3)
C14 0.085(4) 0.112(5) 0.082(4) 0.024(4) 0.046(4) 0.006(4)
C15 0.097(5) 0.082(4) 0.074(4) -0.046(4) 0.021(3) -0.004(3)
C16 0.046(2) 0.057(3) 0.049(2) 0.0047(18) 0.0030(19) 0.017(2)
Cl3 0.0657(7) 0.0632(8) 0.0793(8) -0.0286(6) 0.0057(6) 0.0147(6)
Cl4 0.0472(6) 0.1082(11) 0.0649(7) 0.0060(7) 0.0215(5) 0.0002(8)
Br1 0.0901(4) 0.0583(3) 0.0637(3) -0.0039(3) -0.0277(3) -0.0181(2)
Br2 0.0869(4) 0.1127(5) 0.0659(4) -0.0004(4) 0.0151(3) 0.0420(3)

loop_
_atom_type_symbol
_atom_type_description
_atom_type_scat_dispersion_real
_atom_type_scat_dispersion_imag
_atom_type_scat_source
C C 0.0033 0.0016 'International Tables Vol C Tables 4.2.6.8 and 6.1.1.4'
H H 0.0000 0.0000 'International Tables Vol C Tables 4.2.6.8 and 6.1.1.4'
Cl Cl 0.1484 0.1585 'International Tables Vol C Tables 4.2.6.8 and 6.1.1.4'
Br Br -0.2901 2.4595 'International Tables Vol C Tables 4.2.6.8 and 6.1.1.4'

loop_
_geom_angle_atom_site_label_1
_geom_angle_atom_site_label_2
_geom_angle_atom_site_label_3
_geom_angle
C12 C1 C2 116.6(3)
C12 C1 C8 112.4(3)
C2 C1 C8 119.2(3)
C12 C1 C3 121.0(3)
C2 C1 C3 58.7(3)
C8 C1 C3 118.9(3)
C3 C2 C1 61.2(2)
C3 C2 Cl3 121.2(3)
C1 C2 Cl3 120.6(3)
C3 C2 Cl4 119.5(3)
C1 C2 Cl4 119.2(3)
Cl3 C2 Cl4 108.6(2)
C2 C3 C4 119.1(4)
C2 C3 C13 118.9(4)
C4 C3 C13 112.1(4)
C2 C3 C1 60.1(2)
C4 C3 C1 118.4(4)
C13 C3 C1 119.2(4)
C3 C4 C5 112.9(4)
C3 C4 H4A 109.0
C5 C4 H4A 109.0
C3 C4 H4B 109.0
C5 C4 H4B 109.0
H4A C4 H4B 107.8
C6 C5 C4 111.3(4)
C6 C5 H5A 109.4
C4 C5 H5A 109.4
C6 C5 H5B 109.4
C4 C5 H5B 109.4
H5A C5 H5B 108.0
C5 C6 C7 119.2(5)
C5 C6 H6A 107.5
C7 C6 H6A 107.5
C5 C6 H6B 107.5
C7 C6 H6B 107.5
H6A C6 H6B 107.0
C15 C7 C14 108.4(5)
C15 C7 C6 111.6(5)
C14 C7 C6 103.8(4)
C15 C7 C8 114.9(4)
C14 C7 C8 107.6(4)
C6 C7 C8 110.0(4)
C9 C8 C1 109.4(3)
C9 C8 C7 112.0(3)
C1 C8 C7 116.2(3)
C9 C8 H8 106.2
C1 C8 H8 106.2
C7 C8 H8 106.2
C10 C9 C8 126.8(3)
C10 C9 H9 116.6
C8 C9 H9 116.6
C9 C10 C16 120.2(4)
C9 C10 C11 121.0(3)
C16 C10 C11 118.8(3)
C10 C11 C12 113.6(3)
C10 C11 Br1 110.2(3)
C12 C11 Br1 107.3(3)
C10 C11 H11 108.5
C12 C11 H11 108.5
Br1 C11 H11 108.5
C1 C12 C11 110.7(3)
C1 C12 H12A 109.5
C11 C12 H12A 109.5
C1 C12 H12B 109.5
C11 C12 H12B 109.5
H12A C12 H12B 108.1
C3 C13 H13A 109.5
C3 C13 H13B 109.5
H13A C13 H13B 109.5
C3 C13 H13C 109.5
H13A C13 H13C 109.5
H13B C13 H13C 109.5
C7 C14 H14A 109.5
C7 C14 H14B 109.5
H14A C14 H14B 109.5
C7 C14 H14C 109.5
H14A C14 H14C 109.5
H14B C14 H14C 109.5
C7 C15 H15A 109.5
C7 C15 H15B 109.5
H15A C15 H15B 109.5
C7 C15 H15C 109.5
H15A C15 H15C 109.5
H15B C15 H15C 109.5
C10 C16 Br2 112.2(3)
C10 C16 H16A 109.2
Br2 C16 H16A 109.2
C10 C16 H16B 109.2
Br2 C16 H16B 109.2
H16A C16 H16B 107.9

loop_
_geom_bond_atom_site_label_1
_geom_bond_atom_site_label_2
_geom_bond_distance
C1 C12 1.513(5)
C1 C2 1.524(5)
C1 C8 1.529(5)
C1 C3 1.541(5)
C2 C3 1.502(6)
C2 Cl3 1.763(5)
C2 Cl4 1.765(4)
C3 C4 1.514(7)
C3 C13 1.531(7)
C4 C5 1.538(6)
C4 H4A 0.9700
C4 H4B 0.9700
C5 C6 1.515(8)
C5 H5A 0.9700
C5 H5B 0.9700
C6 C7 1.552(7)
C6 H6A 0.9700
C6 H6B 0.9700
C7 C15 1.470(7)
C7 C14 1.540(8)
C7 C8 1.596(5)
C8 C9 1.497(5)
C8 H8 0.9800
C9 C10 1.323(6)
C9 H9 0.9300
C10 C16 1.489(6)
C10 C11 1.495(5)
C11 C12 1.520(5)
C11 Br1 1.975(4)
C11 H11 0.9800
C12 H12A 0.9700
C12 H12B 0.9700
C13 H13A 0.9600
C13 H13B 0.9600
C13 H13C 0.9600
C14 H14A 0.9600
C14 H14B 0.9600
C14 H14C 0.9600
C15 H15A 0.9600
C15 H15B 0.9600
C15 H15C 0.9600
C16 Br2 1.959(4)
C16 H16A 0.9700
C16 H16B 0.9700
